data_7150104
loop_
_publ_author_name
'Cooper, Alan'
'Nutley, Margaret'
'MacLean, Elizabeth J.'
'Cameron, Ken'
'Fielding, Lee'
'Mestres, Jordi'
'Palin, Ronald'

_publ_section_title
;
 Mutual induced fit in cyclodextrin-rocuronium complexes.
;
_journal_issue 10
_journal_name_full 'Organic &amp; biomolecular chemistry'
_journal_page_first 1863
_journal_page_last 1871
_journal_paper_doi 10.1039/b415903a
_journal_volume 3
_journal_year 2005
_chemical_formula_sum 'C104 H83 Na8 O63 S8'
_chemical_formula_weight 1786.14
_chemical_name_systematic
;
?
;
_space_group_IT_number 97
_symmetry_cell_setting tetragonal
_symmetry_space_group_name_Hall 'I 4 2'
_symmetry_space_group_name_H-M 'I 4 2 2'
_atom_sites_solution_hydrogens geom
_atom_sites_solution_primary direct
_atom_sites_solution_secondary difmap
_audit_creation_method SHELXL-97
_cell_angle_alpha 90.00
_cell_angle_beta 90.00
_cell_angle_gamma 90.00
_cell_formula_units_Z 4
_cell_length_a 23.135(2)
_cell_length_b 23.135(2)
_cell_length_c 31.904(3)
_cell_measurement_reflns_used 15476
_cell_measurement_temperature 150(2)
_cell_measurement_theta_max 20.051
_cell_measurement_theta_min 2.412
_cell_volume 17076(3)
_computing_cell_refinement 'Bruker AXS SAINT v6.02a (Bruker 2000)'
_computing_data_collection 'Bruker AXS SMART v5.618'
_computing_data_reduction 'Bruker AXS SAINT v6.02a (Bruker 2000)'
_computing_molecular_graphics 'Bruker SHELXTL'
_computing_publication_material 'Bruker SHELXTL and local programs'
_computing_structure_refinement 'SHELXL-97 (Sheldrick, 1997)'
_computing_structure_solution 'SHELXS-97 (Sheldrick, 1990)'
_diffrn_ambient_temperature 150(2)
_diffrn_measured_fraction_theta_full 0.998
_diffrn_measured_fraction_theta_max 0.998
_diffrn_measurement_device_type 'Bruker AXS SMART CCD diffractometer'
_diffrn_measurement_method '\w rotation with narrow frames'
_diffrn_radiation_monochromator 'silicon 111'
_diffrn_radiation_source 'Daresbury SRS station 9.8'
_diffrn_radiation_type synchrotron
_diffrn_radiation_wavelength 0.6883
_diffrn_reflns_av_R_equivalents 0.0409
_diffrn_reflns_av_sigmaI/netI 0.0207
_diffrn_reflns_limit_h_max 23
_diffrn_reflns_limit_h_min -23
_diffrn_reflns_limit_k_max 23
_diffrn_reflns_limit_k_min -23
_diffrn_reflns_limit_l_max 31
_diffrn_reflns_limit_l_min -31
_diffrn_reflns_number 42850
_diffrn_reflns_theta_full 20.18
_diffrn_reflns_theta_max 20.18
_diffrn_reflns_theta_min 1.70
_exptl_absorpt_coefficient_mu 0.199
_exptl_absorpt_correction_T_max 0.9843
_exptl_absorpt_correction_T_min 0.9651
_exptl_absorpt_correction_type multi-scan
_exptl_crystal_colour colourless
_exptl_crystal_density_diffrn 1.084
_exptl_crystal_density_method 'not measured'
_exptl_crystal_description block
_exptl_crystal_F_000 5728
_exptl_crystal_size_max 0.18
_exptl_crystal_size_mid 0.08
_exptl_crystal_size_min 0.08
_refine_diff_density_max 0.885
_refine_diff_density_min -0.813
_refine_diff_density_rms 0.249
_refine_ls_abs_structure_details 'Flack H D (1983), Acta Cryst. A39, 876-881'
_refine_ls_abs_structure_Flack 0.1(4)
_refine_ls_extinction_method none
_refine_ls_goodness_of_fit_ref 1.939
_refine_ls_hydrogen_treatment constr
_refine_ls_matrix_type full
_refine_ls_number_parameters 389
_refine_ls_number_reflns 4507
_refine_ls_number_restraints 357
_refine_ls_restrained_S_all 1.948
_refine_ls_R_factor_all 0.2000
_refine_ls_R_factor_gt 0.1842
_refine_ls_shift/su_max 0.002
_refine_ls_shift/su_mean 0.000
_refine_ls_structure_factor_coef Fsqd
_refine_ls_weighting_details 'calc w=1/[\s^2^(Fo^2^)+(0.2000P)^2^+0.0000P] where P=(Fo^2^+2Fc^2^)/3'
_refine_ls_weighting_scheme calc
_refine_ls_wR_factor_gt 0.4216
_refine_ls_wR_factor_ref 0.4435
_reflns_number_gt 3428
_reflns_number_total 4507
_reflns_threshold_expression I>2\s(I)
_cod_data_source_file b415903a.txt
_cod_data_source_block dart79
_cod_depositor_comments
;

2023-11-22
Z value and formula fixed to values more according to usual
chemical conventions.                 miguel
;
_cod_original_formula_sum 'C416 H352 Na32 O252 S32'
_cod_original_formula_weight 11144.58
_cod_original_formula_units_Z 1
_cod_original_sg_symbol_H-M I422
_cod_database_code 7150104

loop_
_symmetry_equiv_pos_as_xyz
'x, y, z'
'-y, x, z'
'-x, -y, z'
'y, -x, z'
'x, -y, -z'
'y, x, -z'
'-x, y, -z'
'-y, -x, -z'
'x+1/2, y+1/2, z+1/2'
'-y+1/2, x+1/2, z+1/2'
'-x+1/2, -y+1/2, z+1/2'
'y+1/2, -x+1/2, z+1/2'
'x+1/2, -y+1/2, -z+1/2'
'y+1/2, x+1/2, -z+1/2'
'-x+1/2, y+1/2, -z+1/2'
'-y+1/2, -x+1/2, -z+1/2'

loop_
_atom_site_label
_atom_site_type_symbol
_atom_site_fract_x
_atom_site_fract_y
_atom_site_fract_z
_atom_site_U_iso_or_equiv
_atom_site_adp_type
_atom_site_occupancy
_atom_site_symmetry_multiplicity
_atom_site_calc_flag
_atom_site_refinement_flags
_atom_site_disorder_assembly
_atom_site_disorder_group
Na1 Na 0.4379(14) -0.0897(13) -0.0324(7) 0.423(14) Uiso 1 1 d . . .
Na2 Na 0.2921(8) -0.1430(8) -0.0063(7) 0.311(7) Uiso 1 1 d . . .
O1W O 0.3624(7) -0.0940(7) 0.0350(5) 0.192(5) Uiso 1 1 d . . .
O2W O 0.5168(12) -0.1348(13) -0.0172(8) 0.184(10) Uiso 0.50 1 d P . .
O101 O 0.5600(4) -0.2187(4) -0.1564(2) 0.114(2) Uani 1 1 d U . .
C102 C 0.5952(5) -0.2165(6) -0.1191(4) 0.103(3) Uani 1 1 d U . .
H40A H 0.6295 -0.1912 -0.1245 0.123 Uiso 1 1 calc R . .
C103 C 0.5616(5) -0.1930(6) -0.0824(4) 0.101(3) Uani 1 1 d U . .
H10C H 0.5523 -0.1515 -0.0880 0.121 Uiso 1 1 calc R . .
C104 C 0.5062(5) -0.2253(5) -0.0757(3) 0.093(2) Uani 1 1 d DU . .
H10D H 0.5157 -0.2665 -0.0693 0.112 Uiso 1 1 calc R . .
C105 C 0.4717(5) -0.2236(6) -0.1146(3) 0.095(2) Uani 1 1 d DU . .
H10E H 0.4600 -0.1829 -0.1207 0.114 Uiso 1 1 calc R . .
C106 C 0.5067(5) -0.2477(6) -0.1517(3) 0.106(3) Uani 1 1 d DU . .
H10F H 0.5129 -0.2903 -0.1484 0.128 Uiso 1 1 calc R . .
O107 O 0.5973(4) -0.1961(4) -0.0453(3) 0.119(3) Uani 1 1 d U . .
O108 O 0.4741(4) -0.2019(4) -0.0411(3) 0.111(2) Uani 1 1 d U . .
O109 O 0.4199(3) -0.2599(3) -0.1102(2) 0.0836(18) Uani 1 1 d U . .
C110 C 0.4723(7) -0.2338(9) -0.1944(4) 0.154(7) Uani 1 1 d DU . .
H11A H 0.4754 -0.1924 -0.2020 0.184 Uiso 1 1 calc R . .
H11B H 0.4310 -0.2446 -0.1922 0.184 Uiso 1 1 calc R . .
S111 S 0.5101(2) -0.2794(3) -0.23211(11) 0.171(2) Uani 1 1 d DU . .
C112 C 0.4826(8) -0.2536(12) -0.2813(4) 0.195(6) Uani 1 1 d DU . .
C113 C 0.5020(9) -0.2791(13) -0.3144(4) 0.200(5) Uani 1 1 d DU . .
H11C H 0.5319 -0.3070 -0.3113 0.240 Uiso 1 1 calc R . .
C114 C 0.4799(9) -0.2671(12) -0.3566(5) 0.204(6) Uani 1 1 d DU . .
H11D H 0.4897 -0.2902 -0.3802 0.245 Uiso 1 1 calc R . .
C115 C 0.4444(11) -0.2207(11) -0.3595(4) 0.209(5) Uani 1 1 d DU . .
C116 C 0.4314(9) -0.1916(12) -0.3262(5) 0.204(5) Uani 1 1 d DU . .
H11E H 0.4137 -0.1547 -0.3289 0.244 Uiso 1 1 calc R . .
C117 C 0.4431(9) -0.2141(12) -0.2858(5) 0.206(6) Uani 1 1 d DU . .
H11F H 0.4223 -0.2005 -0.2621 0.247 Uiso 1 1 calc R . .
C118 C 0.4303(13) -0.2042(12) -0.4049(5) 0.231(6) Uani 1 1 d DU . .
O119 O 0.4186(9) -0.1497(10) -0.4063(4) 0.243(6) Uani 1 1 d DU . .
O120 O 0.4355(8) -0.2406(9) -0.4309(4) 0.239(6) Uani 1 1 d DU . .
O201 O 0.3365(3) -0.2522(3) -0.1521(2) 0.0836(18) Uani 1 1 d U . .
C202 C 0.3665(5) -0.2297(5) -0.1167(3) 0.088(2) Uani 1 1 d U . .
H20A H 0.3735 -0.1873 -0.1199 0.106 Uiso 1 1 calc R . .
C203 C 0.3282(5) -0.2421(5) -0.0780(3) 0.083(2) Uani 1 1 d U . .
H20B H 0.2917 -0.2192 -0.0807 0.100 Uiso 1 1 calc R . .
C204 C 0.3128(5) -0.3045(5) -0.0737(3) 0.080(2) Uani 1 1 d DU . .
H20C H 0.3491 -0.3272 -0.0693 0.096 Uiso 1 1 calc R . .
C205 C 0.2848(4) -0.3240(5) -0.1143(2) 0.080(2) Uani 1 1 d DU . .
H20D H 0.2471 -0.3034 -0.1178 0.096 Uiso 1 1 calc R . .
C206 C 0.3232(4) -0.3101(5) -0.1513(3) 0.082(2) Uani 1 1 d DU . .
H20E H 0.3596 -0.3332 -0.1493 0.098 Uiso 1 1 calc R . .
O207 O 0.3578(3) -0.2236(4) -0.0415(2) 0.098(2) Uani 1 1 d U . .
O208 O 0.2752(4) -0.3140(4) -0.0392(2) 0.100(2) Uani 1 1 d U . .
O209 O 0.2741(3) -0.3853(3) -0.11054(19) 0.0786(17) Uani 1 1 d U . .
C210 C 0.2917(5) -0.3242(6) -0.1938(3) 0.091(3) Uani 1 1 d DU . .
H21A H 0.2558 -0.3011 -0.1963 0.109 Uiso 1 1 calc R . .
H21B H 0.2813 -0.3657 -0.1949 0.109 Uiso 1 1 calc R . .
S211 S 0.3404(2) -0.3067(3) -0.23590(10) 0.172(2) Uani 1 1 d DU . .
C212 C 0.3028(8) -0.3287(8) -0.2823(3) 0.130(4) Uani 1 1 d DU . .
C213 C 0.3292(9) -0.3175(9) -0.3174(4) 0.151(4) Uani 1 1 d DU . .
H21C H 0.3655 -0.2982 -0.3164 0.181 Uiso 1 1 calc R . .
C214 C 0.3058(9) -0.3331(8) -0.3578(4) 0.150(4) Uani 1 1 d DU . .
H21D H 0.3266 -0.3253 -0.3828 0.180 Uiso 1 1 calc R . .
C215 C 0.2547(8) -0.3584(8) -0.3588(4) 0.142(4) Uani 1 1 d DU . .
C216 C 0.2310(8) -0.3689(7) -0.3221(4) 0.136(4) Uani 1 1 d DU . .
H21E H 0.1955 -0.3895 -0.3222 0.163 Uiso 1 1 calc R . .
C217 C 0.2527(7) -0.3527(7) -0.2832(4) 0.123(3) Uani 1 1 d DU . .
H21F H 0.2313 -0.3592 -0.2582 0.147 Uiso 1 1 calc R . .
C218 C 0.2247(10) -0.3752(10) -0.4005(5) 0.171(4) Uani 1 1 d DU . .
O219 O 0.2582(7) -0.3686(8) -0.4318(4) 0.198(5) Uani 1 1 d DU . .
O220 O 0.1784(7) -0.3984(8) -0.3982(4) 0.191(5) Uani 1 1 d DU . .
O1S O 0.4602(15) 0.0642(16) 0.1289(11) 0.114(10) Uiso 0.25 1 d P . .
O2S O 0.5552(14) -0.3383(13) -0.0019(12) 0.335(12) Uiso 1 1 d . . .
O3S O 0.457(4) 0.052(4) 0.264(2) 0.14(3) Uiso 0.13 1 d P . .

loop_
_atom_site_aniso_label
_atom_site_aniso_U_11
_atom_site_aniso_U_22
_atom_site_aniso_U_33
_atom_site_aniso_U_23
_atom_site_aniso_U_13
_atom_site_aniso_U_12
O101 0.100(4) 0.162(6) 0.079(4) 0.041(4) 0.007(4) -0.013(4)
C102 0.094(6) 0.121(6) 0.094(6) 0.029(5) -0.003(5) -0.018(5)
C103 0.101(5) 0.103(6) 0.098(5) 0.014(5) 0.003(5) -0.007(5)
C104 0.094(5) 0.105(5) 0.081(5) 0.003(4) 0.013(4) 0.001(4)
C105 0.096(5) 0.116(5) 0.074(4) 0.024(5) 0.010(4) 0.000(4)
C106 0.101(5) 0.155(7) 0.063(5) 0.015(5) -0.008(5) -0.007(5)
O107 0.100(5) 0.145(6) 0.112(6) -0.044(5) -0.011(5) -0.006(5)
O108 0.106(5) 0.125(6) 0.102(5) -0.026(5) 0.010(4) 0.006(4)
O109 0.086(4) 0.103(4) 0.062(4) 0.020(3) 0.007(3) 0.002(3)
C110 0.148(13) 0.233(19) 0.080(8) 0.043(10) 0.024(9) 0.032(12)
S111 0.150(4) 0.290(7) 0.073(2) -0.014(3) 0.013(2) -0.011(4)
C112 0.135(9) 0.372(16) 0.078(6) 0.028(8) 0.003(7) 0.001(10)
C113 0.145(8) 0.373(16) 0.083(6) 0.016(9) -0.002(7) -0.004(10)
C114 0.148(9) 0.376(16) 0.089(6) 0.029(8) -0.006(7) -0.002(9)
C115 0.164(8) 0.381(15) 0.082(6) 0.028(8) -0.007(7) 0.008(9)
C116 0.154(8) 0.379(16) 0.078(6) 0.033(8) -0.015(7) 0.008(10)
C117 0.152(9) 0.379(16) 0.086(6) 0.038(8) -0.005(7) 0.002(10)
C118 0.214(9) 0.388(16) 0.092(6) 0.022(9) -0.008(7) 0.018(10)
O119 0.228(10) 0.393(17) 0.108(7) 0.029(10) 0.012(8) 0.018(12)
O120 0.235(10) 0.395(17) 0.088(7) 0.002(9) -0.017(8) 0.022(12)
O201 0.100(4) 0.103(4) 0.049(3) 0.020(3) -0.002(3) 0.001(3)
C202 0.094(5) 0.105(5) 0.065(4) 0.013(4) 0.004(4) 0.007(4)
C203 0.091(5) 0.100(5) 0.059(4) 0.001(4) 0.013(4) 0.002(4)
C204 0.089(5) 0.096(5) 0.055(4) 0.002(4) 0.014(4) 0.008(4)
C205 0.090(5) 0.096(5) 0.055(4) 0.005(4) 0.002(4) 0.011(4)
C206 0.093(5) 0.104(5) 0.047(4) 0.011(4) -0.008(4) 0.016(5)
O207 0.105(5) 0.120(5) 0.068(4) -0.001(4) 0.009(4) -0.004(4)
O208 0.115(5) 0.121(5) 0.066(4) -0.003(4) 0.021(4) -0.012(4)
O209 0.092(4) 0.093(4) 0.051(3) -0.002(3) -0.011(3) 0.009(3)
C210 0.116(8) 0.114(8) 0.043(5) 0.002(5) -0.002(5) 0.008(6)
S211 0.159(4) 0.298(7) 0.059(2) 0.007(3) 0.007(2) -0.050(4)
C212 0.167(9) 0.170(9) 0.054(5) 0.021(6) 0.008(6) 0.027(7)
C213 0.190(9) 0.190(9) 0.071(5) 0.024(6) 0.016(6) 0.022(8)
C214 0.199(9) 0.189(9) 0.062(5) 0.025(6) 0.009(7) 0.037(8)
C215 0.192(8) 0.174(8) 0.061(5) 0.010(6) -0.006(6) 0.055(7)
C216 0.179(8) 0.159(8) 0.070(5) 0.007(6) -0.006(6) 0.039(7)
C217 0.165(8) 0.147(8) 0.056(5) 0.019(5) -0.012(6) 0.035(7)
C218 0.219(10) 0.211(9) 0.084(6) -0.010(7) -0.006(7) 0.054(8)
O219 0.243(11) 0.248(11) 0.103(7) -0.005(8) -0.002(7) 0.038(9)
O220 0.223(12) 0.240(13) 0.111(8) -0.053(8) -0.013(8) 0.042(10)

loop_
_atom_type_symbol
_atom_type_description
_atom_type_scat_dispersion_real
_atom_type_scat_dispersion_imag
_atom_type_scat_source
C C 0.0033 0.0016 'International Tables Vol C Tables 4.2.6.8 and 6.1.1.4'
H H 0.0000 0.0000 'International Tables Vol C Tables 4.2.6.8 and 6.1.1.4'
Na Na 0.0362 0.0249 'International Tables Vol C Tables 4.2.6.8 and 6.1.1.4'
O O 0.0106 0.0060 'International Tables Vol C Tables 4.2.6.8 and 6.1.1.4'
S S 0.1246 0.1234 'International Tables Vol C Tables 4.2.6.8 and 6.1.1.4'

loop_
_geom_angle_atom_site_label_1
_geom_angle_atom_site_label_2
_geom_angle_atom_site_label_3
_geom_angle
_geom_angle_site_symmetry_1
_geom_angle_site_symmetry_3
_geom_angle_publ_flag
Na1 Na1 Na2 127.6(9) 7_655 . ?
Na1 Na1 O1W 93.3(9) 7_655 . ?
Na1 Na1 O2W 35.1(11) 7_655 . ?
Na1 Na1 O2W 34.9(11) 7_655 7_655 ?
Na1 Na1 O108 79.1(7) 7_655 . ?
Na1 Na1 O119 170.9(14) 7_655 14_544 ?
Na2 Na1 O1W 40.2(6) . . ?
Na2 Na1 O2W 124.1(12) . . ?
Na2 Na1 O2W 96.7(11) . 7_655 ?
Na2 Na1 O108 89.2(8) . . ?
Na2 Na1 O119 61.5(8) . 14_544 ?
O1W Na1 O2W 109.9(12) . . ?
O1W Na1 O2W 73.8(10) . 7_655 ?
O1W Na1 O108 103.7(10) . . ?
O1W Na1 O119 95.0(11) . 14_544 ?
O2W Na1 O2W 36.2(13) . 7_655 ?
O2W Na1 O108 46.1(10) . . ?
O2W Na1 O108 58.0(10) 7_655 . ?
O2W Na1 O119 142.8(15) . 14_544 ?
O2W Na1 O119 152.4(16) 7_655 14_544 ?
O108 Na1 O119 102.4(10) . 14_544 ?
Na1 Na2 O1W 48.8(6) . . ?
Na1 Na2 O120 82.5(7) . 14_544 ?
Na1 Na2 O207 67.4(6) . . ?
Na1 Na2 O219 124.7(8) . 11_545 ?
O1W Na2 O120 105.7(8) . 14_544 ?
O1W Na2 O207 100.2(8) . . ?
O1W Na2 O219 75.9(8) . 11_545 ?
O120 Na2 O207 107.9(8) 14_544 . ?
O120 Na2 O219 117.0(8) 14_544 11_545 ?
O207 Na2 O219 134.4(9) . 11_545 ?
Na1 O1W Na2 91.0(9) . . ?
Na1 O2W Na1 110.0(19) . 7_655 ?
Na1 O2W O2W 72(2) . 7_655 ?
Na1 O2W O2W 72(2) 7_655 7_655 ?
C102 O101 C106 115.0(8) . . ?
O101 C102 H40A 109.2 . . ?
O101 C102 C103 111.2(10) . . ?
O101 C102 O209 107.7(10) . 4_655 ?
H40A C102 C103 109.2 . . ?
H40A C102 O209 109.2 . 4_655 ?
C103 C102 O209 110.4(9) . 4_655 ?
C102 C103 H10C 108.6 . . ?
C102 C103 C104 111.8(10) . . ?
C102 C103 O107 108.9(10) . . ?
H10C C103 C104 108.6 . . ?
H10C C103 O107 108.6 . . ?
C104 C103 O107 110.3(9) . . ?
C103 C104 H10D 108.4 . . ?
C103 C104 C105 109.3(9) . . ?
C103 C104 O108 111.3(9) . . ?
H10D C104 C105 108.4 . . ?
H10D C104 O108 108.4 . . ?
C105 C104 O108 110.9(9) . . ?
C104 C105 H10E 109.6 . . ?
C104 C105 C106 110.6(9) . . ?
C104 C105 O109 110.3(8) . . ?
H10E C105 C106 109.6 . . ?
H10E C105 O109 109.6 . . ?
C106 C105 O109 107.1(9) . . ?
O101 C106 C105 111.6(10) . . ?
O101 C106 H10F 110.8 . . ?
O101 C106 C110 104.2(10) . . ?
C105 C106 H10F 110.8 . . ?
C105 C106 C110 108.6(10) . . ?
H10F C106 C110 110.8 . . ?
Na1 O108 C104 126.3(8) . . ?
C105 O109 C202 114.2(8) . . ?
C106 C110 H11A 111.4 . . ?
C106 C110 H11B 111.4 . . ?
C106 C110 S111 101.9(10) . . ?
H11A C110 H11B 109.3 . . ?
H11A C110 S111 111.4 . . ?
H11B C110 S111 111.4 . . ?
C110 S111 C112 102.3(9) . . ?
S111 C112 C113 116.1(16) . . ?
S111 C112 C117 125.4(13) . . ?
C113 C112 C117 118.3(16) . . ?
C112 C113 H11C 118.5 . . ?
C112 C113 C114 122.9(19) . . ?
H11C C113 C114 118.5 . . ?
C113 C114 H11D 122.4 . . ?
C113 C114 C115 115.1(17) . . ?
H11D C114 C115 122.4 . . ?
C114 C115 C116 119.8(15) . . ?
C114 C115 C118 113.1(16) . . ?
C116 C115 C118 126.7(18) . . ?
C115 C116 H11E 119.6 . . ?
C115 C116 C117 121(2) . . ?
H11E C116 C117 119.6 . . ?
C112 C117 C116 119.6(17) . . ?
C112 C117 H11F 120.2 . . ?
C116 C117 H11F 120.2 . . ?
C115 C118 O119 108.7(18) . . ?
C115 C118 O120 117.4(19) . . ?
O119 C118 O120 133.7(18) . . ?
Na1 O119 C118 137.7(14) 14_544 . ?
Na2 O120 C118 103.8(15) 14_544 . ?
C202 O201 C206 116.7(7) . . ?
O109 C202 O201 110.9(9) . . ?
O109 C202 H20A 110.8 . . ?
O109 C202 C203 106.9(8) . . ?
O201 C202 H20A 110.8 . . ?
O201 C202 C203 106.6(9) . . ?
H20A C202 C203 110.8 . . ?
C202 C203 H20B 108.6 . . ?
C202 C203 C204 112.8(9) . . ?
C202 C203 O207 108.8(9) . . ?
H20B C203 C204 108.6 . . ?
H20B C203 O207 108.6 . . ?
C204 C203 O207 109.4(8) . . ?
C203 C204 H20C 108.8 . . ?
C203 C204 C205 108.1(8) . . ?
C203 C204 O208 111.5(8) . . ?
H20C C204 C205 108.8 . . ?
H20C C204 O208 108.8 . . ?
C205 C204 O208 110.7(8) . . ?
C204 C205 H20D 109.0 . . ?
C204 C205 C206 110.6(8) . . ?
C204 C205 O209 107.0(7) . . ?
H20D C205 C206 109.0 . . ?
H20D C205 O209 109.0 . . ?
C206 C205 O209 112.0(8) . . ?
O201 C206 C205 110.7(8) . . ?
O201 C206 H20E 109.5 . . ?
O201 C206 C210 106.8(8) . . ?
C205 C206 H20E 109.5 . . ?
C205 C206 C210 110.9(9) . . ?
H20E C206 C210 109.5 . . ?
Na2 O207 C203 106.4(7) . . ?
C102 O209 C205 116.9(7) 2_545 . ?
C206 C210 H21A 110.1 . . ?
C206 C210 H21B 110.1 . . ?
C206 C210 S211 107.9(8) . . ?
H21A C210 H21B 108.4 . . ?
H21A C210 S211 110.1 . . ?
H21B C210 S211 110.1 . . ?
C210 S211 C212 104.4(6) . . ?
S211 C212 C213 115.3(14) . . ?
S211 C212 C217 125.5(10) . . ?
C213 C212 C217 119.2(14) . . ?
C212 C213 H21C 118.6 . . ?
C212 C213 C214 122.9(18) . . ?
H21C C213 C214 118.6 . . ?
C213 C214 H21D 121.0 . . ?
C213 C214 C215 118.0(14) . . ?
H21D C214 C215 121.0 . . ?
C214 C215 C216 115.6(13) . . ?
C214 C215 C218 122.3(14) . . ?
C216 C215 C218 122.1(16) . . ?
C215 C216 H21E 116.8 . . ?
C215 C216 C217 126.4(18) . . ?
H21E C216 C217 116.8 . . ?
C212 C217 C216 117.6(14) . . ?
C212 C217 H21F 121.2 . . ?
C216 C217 H21F 121.2 . . ?
C215 C218 O219 111.8(16) . . ?
C215 C218 O220 117.2(17) . . ?
O219 C218 O220 130.2(17) . . ?
Na2 O219 C218 116.5(13) 11_544 . ?

loop_
_geom_bond_atom_site_label_1
_geom_bond_atom_site_label_2
_geom_bond_distance
_geom_bond_site_symmetry_2
_geom_bond_publ_flag
Na1 Na1 3.54(6) 7_655 ?
Na1 Na2 3.69(4) . ?
Na1 O1W 2.77(3) . ?
Na1 O2W 2.16(5) . ?
Na1 O2W 2.17(4) 7_655 ?
Na1 O108 2.74(3) . ?
Na1 O119 2.82(3) 14_544 ?
Na2 O1W 2.38(2) . ?
Na2 O120 2.81(2) 14_544 ?
Na2 O207 2.66(2) . ?
Na2 O219 2.66(2) 11_545 ?
O2W Na1 2.17(4) 7_655 ?
O2W O2W 1.34(5) 7_655 ?
O101 C102 1.441(15) . ?
O101 C106 1.411(15) . ?
C102 H40A 1.0000 . ?
C102 C103 1.509(19) . ?
C102 O209 1.432(15) 4_655 ?
C103 H10C 1.0000 . ?
C103 C104 1.499(17) . ?
C103 O107 1.442(16) . ?
C104 H10D 1.0000 . ?
C104 C105 1.475(12) . ?
C104 O108 1.438(13) . ?
C105 H10E 1.0000 . ?
C105 C106 1.538(12) . ?
C105 O109 1.470(14) . ?
C106 H10F 1.0000 . ?
C106 C110 1.612(18) . ?
O109 C202 1.434(13) . ?
C110 H11A 0.9900 . ?
C110 H11B 0.9900 . ?
C110 S111 1.823(15) . ?
S111 C112 1.795(15) . ?
C112 C113 1.29(2) . ?
C112 C117 1.30(2) . ?
C113 H11C 0.9500 . ?
C113 C114 1.468(19) . ?
C114 H11D 0.9500 . ?
C114 C115 1.36(2) . ?
C115 C116 1.29(2) . ?
C115 C118 1.533(15) . ?
C116 H11E 0.9500 . ?
C116 C117 1.42(2) . ?
C117 H11F 0.9500 . ?
C118 O119 1.29(2) . ?
C118 O120 1.19(2) . ?
O119 Na1 2.82(3) 14_544 ?
O120 Na2 2.81(2) 14_544 ?
O201 C202 1.423(14) . ?
O201 C206 1.376(13) . ?
C202 H20A 1.0000 . ?
C202 C203 1.546(15) . ?
C203 H20B 1.0000 . ?
C203 C204 1.494(16) . ?
C203 O207 1.417(13) . ?
C204 H20C 1.0000 . ?
C204 C205 1.518(11) . ?
C204 O208 1.420(12) . ?
C205 H20D 1.0000 . ?
C205 C206 1.510(11) . ?
C205 O209 1.446(12) . ?
C206 H20E 1.0000 . ?
C206 C210 1.575(14) . ?
O209 C102 1.432(15) 2_545 ?
C210 H21A 0.9900 . ?
C210 H21B 0.9900 . ?
C210 S211 1.799(11) . ?
S211 C212 1.789(14) . ?
C212 C213 1.302(18) . ?
C212 C217 1.29(2) . ?
C213 H21C 0.9500 . ?
C213 C214 1.443(19) . ?
C214 H21D 0.9500 . ?
C214 C215 1.32(2) . ?
C215 C216 1.315(19) . ?
C215 C218 1.549(15) . ?
C216 H21E 0.9500 . ?
C216 C217 1.391(18) . ?
C217 H21F 0.9500 . ?
C218 O219 1.27(2) . ?
C218 O220 1.20(2) . ?
O219 Na2 2.66(2) 11_544 ?
O3S O3S 0.97(14) 16 ?
